data_4307716
loop_
_publ_author_name
'Ruige Cao'
'Shuxia Liu'
'Linhua Xie'
'Yibing Pan'
'Jianfang Cao'
'Yuanhang Ren'
'Lin Xu'

_publ_section_title
;
Organic-Inorganic Hybrids Constructed of Anderson-Type Polyoxoanions and
Oxalato-Bridged Dinuclear Copper Complexes
;
_journal_name_full 'Inorganic Chemistry'
_journal_page_first 3541
_journal_page_last 3547
_journal_paper_doi 10.1021/ic062208c
_journal_volume 46
_journal_year 2007
_chemical_formula_sum 'C22 H23 Al Cu2 Mo6 N4 O28'
_chemical_formula_weight 1521.14
_chemical_name_systematic
; 
 ? 
;
_space_group_IT_number 33
_symmetry_cell_setting orthorhombic
_symmetry_space_group_name_Hall 'P 2c -2n'
_symmetry_space_group_name_H-M 'P n a 21'
_atom_sites_solution_hydrogens geom
_atom_sites_solution_primary direct
_atom_sites_solution_secondary difmap
_audit_creation_method SHELXL-97
_cell_angle_alpha 90.00
_cell_angle_beta 90.00
_cell_angle_gamma 90.00
_cell_formula_units_Z 4
_cell_length_a 14.2454(8)
_cell_length_b 26.2933(14)
_cell_length_c 10.2411(5)
_cell_measurement_temperature 273(2)
_cell_volume 3835.9(4)
_computing_structure_refinement 'SHELXL-97 (Sheldrick, 1997)'
_computing_structure_solution 'SHELXS-97 (Sheldrick, 1990)'
_diffrn_ambient_temperature 293(2)
_diffrn_measured_fraction_theta_full 0.996
_diffrn_measured_fraction_theta_max 0.996
_diffrn_radiation_monochromator graphite
_diffrn_radiation_source 'fine-focus sealed tube'
_diffrn_radiation_type MoK\a
_diffrn_radiation_wavelength 0.71073
_diffrn_reflns_av_R_equivalents 0.0518
_diffrn_reflns_av_sigmaI/netI 0.0582
_diffrn_reflns_limit_h_max 17
_diffrn_reflns_limit_h_min -17
_diffrn_reflns_limit_k_max 30
_diffrn_reflns_limit_k_min -31
_diffrn_reflns_limit_l_max 12
_diffrn_reflns_limit_l_min -10
_diffrn_reflns_number 19883
_diffrn_reflns_theta_full 25.60
_diffrn_reflns_theta_max 25.60
_diffrn_reflns_theta_min 1.55
_exptl_absorpt_coefficient_mu 3.112
_exptl_absorpt_correction_T_max 0.686
_exptl_absorpt_correction_T_min 0.532
_exptl_absorpt_correction_type none
_exptl_crystal_colour blue
_exptl_crystal_density_diffrn 2.634
_exptl_crystal_density_method 'not measured'
_exptl_crystal_description block
_exptl_crystal_F_000 2920
_exptl_crystal_size_max 0.22
_exptl_crystal_size_mid 0.17
_exptl_crystal_size_min 0.12
_refine_diff_density_max 0.537
_refine_diff_density_min -0.473
_refine_diff_density_rms 0.110
_refine_ls_abs_structure_details 'Flack H D (1983), Acta Cryst. A39, 876-881'
_refine_ls_abs_structure_Flack 0.051(19)
_refine_ls_extinction_method none
_refine_ls_goodness_of_fit_ref 1.033
_refine_ls_matrix_type full
_refine_ls_number_parameters 568
_refine_ls_number_reflns 6149
_refine_ls_number_restraints 1
_refine_ls_restrained_S_all 1.033
_refine_ls_R_factor_all 0.0461
_refine_ls_R_factor_gt 0.0346
_refine_ls_shift/su_max 0.001
_refine_ls_shift/su_mean 0.000
_refine_ls_structure_factor_coef Fsqd
_refine_ls_weighting_details 'calc w=1/[\s^2^(Fo^2^)+(0.0257P)^2^+0.2946P] where P=(Fo^2^+2Fc^2^)/3'
_refine_ls_weighting_scheme calc
_refine_ls_wR_factor_gt 0.0644
_refine_ls_wR_factor_ref 0.0686
_reflns_number_gt 5276
_reflns_number_total 6149
_reflns_threshold_expression >2sigma(I)
_cod_data_source_file ic062208csi20061120_100009_2.cif
_cod_data_source_block AlMo6
_cod_depositor_comments
;
The following automatic conversions were performed:
'_symmetry_cell_setting' value 'Orthorhombic' changed to 'orthorhombic'
according to '/home/saulius/struct/CIF-dictionaries/cif_core.dic'
dictionary named 'cif_core.dic' version 2.4.1 from 2010-06-29.

Automatic conversion script
Id: cif_fix_enum 1527 2010-12-29 10:47:43Z saulius 
;
_cod_database_code 4307716

loop_
_symmetry_equiv_pos_as_xyz
'x, y, z'
'-x, -y, z+1/2'
'x+1/2, -y+1/2, z'
'-x+1/2, y+1/2, z+1/2'

loop_
_atom_site_label
_atom_site_type_symbol
_atom_site_fract_x
_atom_site_fract_y
_atom_site_fract_z
_atom_site_U_iso_or_equiv
_atom_site_adp_type
_atom_site_occupancy
_atom_site_symmetry_multiplicity
_atom_site_calc_flag
_atom_site_refinement_flags
_atom_site_disorder_assembly
_atom_site_disorder_group
Cu1 Cu 0.58917(6) 0.66224(3) 0.38888(10) 0.0258(2) Uani 1 1 d . . .
Cu2 Cu 0.62587(6) 0.85726(3) 0.37227(11) 0.0269(2) Uani 1 1 d . . .
Al1 Al 0.60979(16) 0.74948(8) 0.8753(3) 0.0189(4) Uani 1 1 d . . .
Mo1 Mo 0.49220(5) 0.83679(3) 0.70302(7) 0.02495(16) Uani 1 1 d . . .
Mo2 Mo 0.44112(5) 0.71506(3) 0.67049(7) 0.02350(16) Uani 1 1 d . . .
Mo3 Mo 0.55576(5) 0.62647(3) 0.84167(7) 0.02705(18) Uani 1 1 d . . .
Mo4 Mo 0.72915(5) 0.65985(3) 1.03976(7) 0.03193(19) Uani 1 1 d . . .
Mo5 Mo 0.77506(5) 0.78113(3) 1.08526(7) 0.02876(18) Uani 1 1 d . . .
Mo6 Mo 0.66172(5) 0.87277(2) 0.90287(7) 0.02603(17) Uani 1 1 d . . .
C1 C 0.7882(6) 0.9040(3) 0.5052(8) 0.029(2) Uani 1 1 d . . .
H1 H 0.8061 0.8710 0.5265 0.035 Uiso 1 1 calc R . .
C2 C 0.8444(6) 0.9438(4) 0.5447(9) 0.038(2) Uani 1 1 d . . .
H2 H 0.9001 0.9378 0.5895 0.046 Uiso 1 1 calc R . .
C3 C 0.7372(6) 1.0003(3) 0.4414(9) 0.036(2) Uani 1 1 d . . .
H3 H 0.7207 1.0329 0.4150 0.043 Uiso 1 1 calc R . .
C4 C 0.6819(5) 0.9589(3) 0.4055(8) 0.0242(17) Uani 1 1 d . . .
C5 C 0.5923(5) 0.9610(3) 0.3303(8) 0.0248(18) Uani 1 1 d . . .
C6 C 0.4782(6) 0.9129(3) 0.2324(8) 0.031(2) Uani 1 1 d . . .
H6 H 0.4537 0.8811 0.2113 0.037 Uiso 1 1 calc R . .
C7 C 0.4304(6) 0.9560(4) 0.1923(10) 0.047(3) Uani 1 1 d . . .
H7 H 0.3750 0.9532 0.1447 0.056 Uiso 1 1 calc R . .
C8 C 0.5699(5) 0.7612(3) 0.3266(7) 0.0205(17) Uani 1 1 d . . .
C9 C 0.6460(5) 0.7589(3) 0.4372(7) 0.0222(18) Uani 1 1 d . . .
C10 C 0.4332(6) 0.6146(3) 0.2487(8) 0.030(2) Uani 1 1 d . . .
H10 H 0.4096 0.6474 0.2391 0.036 Uiso 1 1 calc R . .
C11 C 0.3832(5) 0.5748(3) 0.1986(8) 0.0285(18) Uani 1 1 d . . .
H11 H 0.3269 0.5801 0.1546 0.034 Uiso 1 1 calc R . .
C12 C 0.5497(5) 0.5610(3) 0.3269(7) 0.0215(17) Uani 1 1 d . . .
C13 C 0.6402(5) 0.5595(3) 0.3963(8) 0.0230(17) Uani 1 1 d . . .
C14 C 0.6928(5) 0.5160(3) 0.4144(9) 0.033(2) Uani 1 1 d . . .
H14 H 0.6715 0.4847 0.3843 0.040 Uiso 1 1 calc R . .
C15 C 0.5018(6) 0.5196(3) 0.2796(8) 0.029(2) Uani 1 1 d . . .
H15 H 0.5255 0.4869 0.2912 0.035 Uiso 1 1 calc R . .
C16 C 0.7775(6) 0.5202(3) 0.4780(9) 0.041(2) Uani 1 1 d . . .
H16 H 0.8143 0.4914 0.4914 0.049 Uiso 1 1 calc R . .
C17 C 0.4663(6) 1.0030(4) 0.2239(10) 0.046(3) Uani 1 1 d . . .
H17 H 0.4350 1.0325 0.1985 0.055 Uiso 1 1 calc R . .
C18 C 0.4186(6) 0.5269(3) 0.2150(8) 0.033(2) Uani 1 1 d . . .
H18 H 0.3859 0.4991 0.1822 0.040 Uiso 1 1 calc R . .
C19 C 0.8159(6) 0.9928(3) 0.5158(9) 0.036(2) Uani 1 1 d . . .
H19 H 0.8499 1.0205 0.5467 0.043 Uiso 1 1 calc R . .
C20 C 0.8076(6) 0.5665(3) 0.5216(10) 0.043(2) Uani 1 1 d . . .
H20 H 0.8648 0.5694 0.5646 0.052 Uiso 1 1 calc R . .
C21 C 0.5497(6) 1.0062(3) 0.2942(9) 0.039(2) Uani 1 1 d . . .
H21 H 0.5759 1.0375 0.3161 0.047 Uiso 1 1 calc R . .
C22 C 0.7529(6) 0.6085(3) 0.5014(9) 0.039(2) Uani 1 1 d . . .
H22 H 0.7738 0.6401 0.5300 0.047 Uiso 1 1 calc R . .
H23 H 0.5375 0.7031 1.0499 0.047 Uiso 1 1 d R . .
H24 H 0.7852 0.7345 0.8488 0.047 Uiso 1 1 d R . .
H25 H 0.6323 0.7078 0.6625 0.047 Uiso 1 1 d R . .
H26 H 0.8440 0.8307 0.8806 0.047 Uiso 1 1 d R . .
H27 H 0.6800 0.8060 0.7003 0.047 Uiso 1 1 d R . .
H28 H 0.5903 0.8033 1.0762 0.047 Uiso 1 1 d R . .
H29 H 0.4412 0.7711 0.8968 0.047 Uiso 1 1 d R . .
N1 N 0.5136(4) 0.6084(2) 0.3100(6) 0.0225(15) Uani 1 1 d . . .
N2 N 0.6703(4) 0.6049(2) 0.4416(6) 0.0257(16) Uani 1 1 d . . .
N3 N 0.5576(4) 0.9151(2) 0.2999(6) 0.0225(15) Uani 1 1 d . . .
N4 N 0.7076(4) 0.9111(2) 0.4365(6) 0.0237(15) Uani 1 1 d . . .
O1 O 0.5927(4) 0.70252(18) 0.7389(5) 0.0208(12) Uani 1 1 d . . .
O2 O 0.5810(4) 0.6938(2) 0.9879(5) 0.0253(13) Uani 1 1 d . . .
O3 O 0.7356(3) 0.7316(2) 0.9092(5) 0.0222(12) Uani 1 1 d . . .
O4 O 0.6263(4) 0.7977(2) 1.0144(5) 0.0228(13) Uani 1 1 d . . .
O5 O 0.6396(3) 0.8048(2) 0.7651(5) 0.0165(12) Uani 1 1 d . . .
O6 O 0.4842(3) 0.76819(18) 0.8432(5) 0.0228(12) Uani 1 1 d . . .
O7 O 0.4387(3) 0.6646(2) 0.8107(5) 0.0268(13) Uani 1 1 d . . .
O8 O 0.6866(4) 0.62672(19) 0.8855(6) 0.0336(14) Uani 1 1 d . . .
O9 O 0.7261(4) 0.7207(2) 1.1530(5) 0.0320(14) Uani 1 1 d . . .
O10 O 0.7818(3) 0.8344(2) 0.9411(5) 0.0271(13) Uani 1 1 d . . .
O11 O 0.5330(3) 0.87303(19) 0.8551(5) 0.0273(13) Uani 1 1 d . . .
O12 O 0.4911(3) 0.77553(19) 0.5990(5) 0.0267(13) Uani 1 1 d . . .
O13 O 0.4560(4) 0.6761(2) 0.5399(5) 0.0341(14) Uani 1 1 d . . .
O14 O 0.3244(3) 0.7300(2) 0.6817(5) 0.0298(13) Uani 1 1 d . . .
O15 O 0.5579(4) 0.5923(2) 0.7013(6) 0.0380(15) Uani 1 1 d . . .
O16 O 0.5120(4) 0.5862(2) 0.9550(6) 0.0407(15) Uani 1 1 d . . .
O17 O 0.6913(5) 0.6187(3) 1.1544(7) 0.0566(19) Uani 1 1 d . . .
O18 O 0.8466(4) 0.6502(3) 1.0269(7) 0.054(2) Uani 1 1 d . . .
O19 O 0.8934(4) 0.7698(3) 1.0738(6) 0.0432(17) Uani 1 1 d . . .
O20 O 0.7584(4) 0.8215(3) 1.2138(6) 0.0409(16) Uani 1 1 d . . .
O21 O 0.6574(4) 0.9066(2) 1.0455(6) 0.0420(17) Uani 1 1 d . . .
O22 O 0.7116(4) 0.9121(2) 0.7904(6) 0.0359(14) Uani 1 1 d . . .
O23 O 0.5310(4) 0.8766(2) 0.5824(6) 0.0365(15) Uani 1 1 d . . .
O24 O 0.3760(4) 0.8475(2) 0.7176(6) 0.0421(16) Uani 1 1 d . . .
O25 O 0.6802(3) 0.79975(19) 0.4700(5) 0.0225(12) Uani 1 1 d . . .
O26 O 0.5516(4) 0.80438(18) 0.2818(5) 0.0252(13) Uani 1 1 d . . .
O27 O 0.6644(3) 0.71482(18) 0.4783(5) 0.0211(12) Uani 1 1 d . . .
O28 O 0.5342(4) 0.71951(19) 0.2913(5) 0.0284(13) Uani 1 1 d . . .

loop_
_atom_site_aniso_label
_atom_site_aniso_U_11
_atom_site_aniso_U_22
_atom_site_aniso_U_33
_atom_site_aniso_U_23
_atom_site_aniso_U_13
_atom_site_aniso_U_12
Cu1 0.0296(5) 0.0159(5) 0.0318(5) -0.0022(4) -0.0099(5) 0.0030(4)
Cu2 0.0294(5) 0.0151(4) 0.0362(6) 0.0054(5) -0.0106(5) -0.0028(4)
Al1 0.0167(10) 0.0172(10) 0.0229(11) 0.0007(8) -0.0028(8) -0.0004(7)
Mo1 0.0227(4) 0.0239(4) 0.0282(4) 0.0037(3) -0.0006(3) 0.0050(3)
Mo2 0.0190(4) 0.0281(4) 0.0234(4) -0.0024(3) -0.0002(3) -0.0053(3)
Mo3 0.0314(4) 0.0180(4) 0.0318(4) 0.0010(3) 0.0065(3) -0.0021(3)
Mo4 0.0274(4) 0.0363(5) 0.0322(4) 0.0126(3) 0.0003(3) 0.0068(3)
Mo5 0.0192(4) 0.0446(5) 0.0226(4) -0.0022(3) -0.0017(3) -0.0057(3)
Mo6 0.0289(4) 0.0192(3) 0.0300(4) -0.0044(3) 0.0038(3) -0.0047(3)
C1 0.023(5) 0.029(5) 0.036(5) -0.002(4) 0.003(4) -0.002(4)
C2 0.034(5) 0.042(6) 0.039(6) -0.004(4) -0.009(4) -0.007(4)
C3 0.059(6) 0.013(4) 0.035(5) -0.003(3) 0.014(5) -0.009(4)
C4 0.022(4) 0.026(4) 0.025(4) -0.002(4) 0.004(4) -0.002(3)
C5 0.028(4) 0.019(4) 0.027(5) 0.004(3) 0.006(4) 0.006(3)
C6 0.033(5) 0.019(4) 0.039(5) -0.002(4) -0.016(4) -0.004(3)
C7 0.047(6) 0.037(6) 0.057(7) 0.006(5) -0.013(5) 0.012(4)
C8 0.010(4) 0.029(4) 0.023(4) 0.004(3) 0.002(3) 0.001(3)
C9 0.022(4) 0.026(5) 0.018(4) -0.001(3) -0.005(3) 0.006(3)
C10 0.032(5) 0.032(5) 0.026(5) -0.004(4) -0.004(4) 0.009(4)
C11 0.019(4) 0.031(5) 0.035(5) 0.001(4) -0.006(4) -0.004(3)
C12 0.026(4) 0.021(4) 0.018(4) 0.000(3) 0.009(3) -0.001(3)
C13 0.028(4) 0.018(4) 0.023(4) -0.003(3) 0.000(4) -0.002(3)
C14 0.039(5) 0.016(4) 0.045(5) -0.004(4) -0.007(4) 0.000(4)
C15 0.042(5) 0.017(4) 0.028(5) -0.002(4) 0.001(4) -0.007(4)
C16 0.037(5) 0.025(5) 0.060(7) -0.002(5) -0.014(5) 0.016(4)
C17 0.044(6) 0.033(6) 0.061(7) 0.007(5) -0.012(5) 0.017(4)
C18 0.036(5) 0.029(5) 0.034(5) -0.003(4) -0.001(4) -0.014(4)
C19 0.044(6) 0.026(5) 0.038(6) -0.012(4) -0.002(4) -0.021(4)
C20 0.041(5) 0.024(5) 0.065(7) -0.010(5) -0.021(5) 0.004(4)
C21 0.039(5) 0.021(5) 0.058(7) 0.002(4) -0.001(5) -0.001(4)
C22 0.038(5) 0.025(5) 0.055(6) -0.008(4) -0.024(5) 0.006(4)
N1 0.030(4) 0.017(3) 0.021(4) 0.002(3) 0.000(3) 0.000(3)
N2 0.024(3) 0.019(4) 0.034(4) -0.003(3) -0.004(3) 0.001(3)
N3 0.020(4) 0.023(4) 0.025(4) 0.003(3) 0.000(3) -0.004(3)
N4 0.027(4) 0.016(3) 0.028(4) 0.003(3) -0.003(3) 0.003(3)
O1 0.028(3) 0.014(3) 0.021(3) 0.004(2) 0.003(2) -0.001(2)
O2 0.029(3) 0.019(3) 0.027(3) 0.002(2) -0.001(2) 0.003(2)
O3 0.013(3) 0.035(3) 0.018(3) 0.000(3) 0.001(2) 0.001(2)
O4 0.018(3) 0.031(3) 0.020(3) -0.004(2) 0.003(2) -0.005(2)
O5 0.012(3) 0.017(3) 0.020(3) -0.003(2) 0.001(2) -0.001(2)
O6 0.020(3) 0.019(3) 0.030(3) 0.003(2) -0.001(2) 0.002(2)
O7 0.019(3) 0.023(3) 0.038(4) -0.003(3) -0.001(3) -0.007(2)
O8 0.041(3) 0.021(3) 0.038(4) 0.011(3) 0.005(3) 0.008(2)
O9 0.027(3) 0.048(4) 0.021(3) 0.004(3) -0.002(3) -0.002(3)
O10 0.028(3) 0.028(3) 0.026(3) -0.005(2) -0.001(2) -0.003(2)
O11 0.024(3) 0.025(3) 0.033(3) -0.001(3) 0.004(3) 0.003(2)
O12 0.027(3) 0.028(3) 0.025(3) -0.002(3) -0.003(3) -0.002(2)
O13 0.037(3) 0.035(4) 0.030(3) -0.011(3) 0.006(3) -0.009(3)
O14 0.020(3) 0.042(3) 0.027(3) 0.004(3) -0.001(3) -0.007(2)
O15 0.053(4) 0.021(3) 0.040(4) -0.001(3) 0.010(3) -0.001(3)
O16 0.047(4) 0.030(4) 0.045(4) 0.007(3) 0.011(3) -0.004(3)
O17 0.070(5) 0.052(5) 0.047(4) 0.028(4) 0.005(4) 0.004(4)
O18 0.038(4) 0.071(5) 0.053(5) 0.012(4) -0.002(4) 0.023(3)
O19 0.024(3) 0.068(5) 0.038(4) 0.007(3) -0.005(3) 0.000(3)
O20 0.033(3) 0.062(4) 0.029(4) -0.013(3) 0.003(3) -0.018(3)
O21 0.046(4) 0.034(4) 0.046(4) -0.017(3) 0.013(3) -0.002(3)
O22 0.038(3) 0.030(3) 0.040(4) 0.000(3) 0.007(3) -0.007(3)
O23 0.045(4) 0.028(3) 0.037(4) 0.005(3) 0.003(3) 0.001(3)
O24 0.033(3) 0.051(4) 0.043(4) -0.002(3) -0.001(3) 0.015(3)
O25 0.017(3) 0.021(3) 0.029(3) 0.005(2) -0.007(2) 0.001(2)
O26 0.030(3) 0.012(3) 0.034(3) 0.009(2) -0.013(3) 0.002(2)
O27 0.024(3) 0.013(3) 0.026(3) 0.000(2) -0.009(2) 0.005(2)
O28 0.037(3) 0.014(3) 0.034(3) -0.001(2) -0.009(3) -0.003(2)

loop_
_atom_type_symbol
_atom_type_description
_atom_type_scat_dispersion_real
_atom_type_scat_dispersion_imag
_atom_type_scat_source
C C 0.0033 0.0016 'International Tables Vol C Tables 4.2.6.8 and 6.1.1.4'
H H 0.0000 0.0000 'International Tables Vol C Tables 4.2.6.8 and 6.1.1.4'
N N 0.0061 0.0033 'International Tables Vol C Tables 4.2.6.8 and 6.1.1.4'
O O 0.0106 0.0060 'International Tables Vol C Tables 4.2.6.8 and 6.1.1.4'
Al Al 0.0645 0.0514 'International Tables Vol C Tables 4.2.6.8 and 6.1.1.4'
Cu Cu 0.3201 1.2651 'International Tables Vol C Tables 4.2.6.8 and 6.1.1.4'
Mo Mo -1.6832 0.6857 'International Tables Vol C Tables 4.2.6.8 and 6.1.1.4'

loop_
_geom_angle_atom_site_label_1
_geom_angle_atom_site_label_2
_geom_angle_atom_site_label_3
_geom_angle
_geom_angle_site_symmetry_1
_geom_angle_site_symmetry_3
_geom_angle_publ_flag
N1 Cu1 O28 97.2(2) . . ?
N1 Cu1 N2 83.3(3) . . ?
O28 Cu1 N2 162.8(3) . . ?
N1 Cu1 O27 176.8(2) . . ?
O28 Cu1 O27 85.2(2) . . ?
N2 Cu1 O27 95.2(2) . . ?
N4 Cu2 N3 82.0(2) . . ?
N4 Cu2 O25 98.7(2) . . ?
N3 Cu2 O25 170.4(3) . . ?
N4 Cu2 O26 171.6(3) . . ?
N3 Cu2 O26 95.9(2) . . ?
O25 Cu2 O26 84.8(2) . . ?
O1 Al1 O6 85.4(2) . . ?
O1 Al1 O3 95.6(2) . . ?
O6 Al1 O3 179.1(3) . . ?
O1 Al1 O5 95.2(2) . . ?
O6 Al1 O5 84.8(2) . . ?
O3 Al1 O5 95.0(2) . . ?
O1 Al1 O2 85.2(2) . . ?
O6 Al1 O2 95.8(2) . . ?
O3 Al1 O2 84.4(2) . . ?
O5 Al1 O2 179.3(3) . . ?
O1 Al1 O4 179.5(3) . . ?
O6 Al1 O4 94.2(2) . . ?
O3 Al1 O4 84.9(2) . . ?
O5 Al1 O4 84.7(2) . . ?
O2 Al1 O4 94.9(3) . . ?
O24 Mo1 O23 106.2(3) . . ?
O24 Mo1 O11 98.2(3) . . ?
O23 Mo1 O11 100.6(2) . . ?
O24 Mo1 O12 100.4(3) . . ?
O23 Mo1 O12 96.6(3) . . ?
O11 Mo1 O12 150.0(2) . . ?
O24 Mo1 O6 91.5(2) . . ?
O23 Mo1 O6 160.6(2) . . ?
O11 Mo1 O6 84.1(2) . . ?
O12 Mo1 O6 72.0(2) . . ?
O24 Mo1 O5 156.0(3) . . ?
O23 Mo1 O5 97.2(2) . . ?
O11 Mo1 O5 71.8(2) . . ?
O12 Mo1 O5 81.84(19) . . ?
O6 Mo1 O5 66.18(17) . . ?
O13 Mo2 O14 108.2(3) . . ?
O13 Mo2 O12 99.0(3) . . ?
O14 Mo2 O12 101.4(2) . . ?
O13 Mo2 O7 99.9(2) . . ?
O14 Mo2 O7 95.2(2) . . ?
O12 Mo2 O7 149.5(2) . . ?
O13 Mo2 O1 92.1(2) . . ?
O14 Mo2 O1 157.9(2) . . ?
O12 Mo2 O1 83.38(19) . . ?
O7 Mo2 O1 72.24(19) . . ?
O13 Mo2 O6 157.6(2) . . ?
O14 Mo2 O6 93.8(2) . . ?
O12 Mo2 O6 72.0(2) . . ?
O7 Mo2 O6 81.6(2) . . ?
O1 Mo2 O6 66.90(17) . . ?
O16 Mo3 O15 104.9(3) . . ?
O16 Mo3 O8 101.6(3) . . ?
O15 Mo3 O8 100.6(3) . . ?
O16 Mo3 O7 96.7(3) . . ?
O15 Mo3 O7 98.5(3) . . ?
O8 Mo3 O7 149.1(2) . . ?
O16 Mo3 O1 159.2(2) . . ?
O15 Mo3 O1 93.9(2) . . ?
O8 Mo3 O1 83.3(2) . . ?
O7 Mo3 O1 71.3(2) . . ?
O16 Mo3 O2 95.2(2) . . ?
O15 Mo3 O2 159.8(2) . . ?
O8 Mo3 O2 72.5(2) . . ?
O7 Mo3 O2 81.3(2) . . ?
O1 Mo3 O2 66.72(17) . . ?
O17 Mo4 O18 105.9(3) . . ?
O17 Mo4 O8 100.5(3) . . ?
O18 Mo4 O8 100.5(3) . . ?
O17 Mo4 O9 96.0(3) . . ?
O18 Mo4 O9 100.8(3) . . ?
O8 Mo4 O9 148.2(2) . . ?
O17 Mo4 O3 159.8(3) . . ?
O18 Mo4 O3 92.2(3) . . ?
O8 Mo4 O3 84.6(2) . . ?
O9 Mo4 O3 71.3(2) . . ?
O17 Mo4 O2 96.5(3) . . ?
O18 Mo4 O2 157.5(3) . . ?
O8 Mo4 O2 72.5(2) . . ?
O9 Mo4 O2 78.8(2) . . ?
O3 Mo4 O2 66.16(17) . . ?
O20 Mo5 O19 107.3(3) . . ?
O20 Mo5 O9 101.0(3) . . ?
O19 Mo5 O9 104.2(3) . . ?
O20 Mo5 O10 97.9(3) . . ?
O19 Mo5 O10 91.3(3) . . ?
O9 Mo5 O10 150.6(2) . . ?
O20 Mo5 O4 89.8(2) . . ?
O19 Mo5 O4 157.5(3) . . ?
O9 Mo5 O4 86.2(2) . . ?
O10 Mo5 O4 71.5(2) . . ?
O20 Mo5 O3 157.6(2) . . ?
O19 Mo5 O3 95.1(3) . . ?
O9 Mo5 O3 73.6(2) . . ?
O10 Mo5 O3 80.3(2) . . ?
O4 Mo5 O3 68.33(18) . . ?
O22 Mo6 O21 106.1(3) . . ?
O22 Mo6 O11 103.1(3) . . ?
O21 Mo6 O11 100.6(3) . . ?
O22 Mo6 O10 94.6(3) . . ?
O21 Mo6 O10 97.1(3) . . ?
O11 Mo6 O10 150.3(2) . . ?
O22 Mo6 O5 96.6(2) . . ?
O21 Mo6 O5 157.4(2) . . ?
O11 Mo6 O5 73.29(19) . . ?
O10 Mo6 O5 81.21(18) . . ?
O22 Mo6 O4 159.1(2) . . ?
O21 Mo6 O4 90.8(3) . . ?
O11 Mo6 O4 85.4(2) . . ?
O10 Mo6 O4 70.5(2) . . ?
O5 Mo6 O4 67.26(15) . . ?
N4 C1 C2 122.6(8) . . ?
N4 C1 H1 118.7 . . ?
C2 C1 H1 118.7 . . ?
C1 C2 C19 118.2(8) . . ?
C1 C2 H2 120.9 . . ?
C19 C2 H2 120.9 . . ?
C19 C3 C4 119.8(8) . . ?
C19 C3 H3 120.1 . . ?
C4 C3 H3 120.1 . . ?
N4 C4 C3 120.9(8) . . ?
N4 C4 C5 112.8(7) . . ?
C3 C4 C5 126.3(8) . . ?
N3 C5 C21 123.3(8) . . ?
N3 C5 C4 113.7(7) . . ?
C21 C5 C4 123.0(8) . . ?
N3 C6 C7 122.5(8) . . ?
N3 C6 H6 118.8 . . ?
C7 C6 H6 118.8 . . ?
C17 C7 C6 118.9(9) . . ?
C17 C7 H7 120.5 . . ?
C6 C7 H7 120.5 . . ?
O26 C8 O28 126.7(7) . . ?
O26 C8 C9 116.3(7) . . ?
O28 C8 C9 116.9(7) . . ?
O25 C9 O27 129.1(7) . . ?
O25 C9 C8 116.0(7) . . ?
O27 C9 C8 114.9(7) . . ?
N1 C10 C11 122.6(8) . . ?
N1 C10 H10 118.7 . . ?
C11 C10 H10 118.7 . . ?
C18 C11 C10 117.8(8) . . ?
C18 C11 H11 121.1 . . ?
C10 C11 H11 121.1 . . ?
N1 C12 C15 119.6(7) . . ?
N1 C12 C13 114.6(6) . . ?
C15 C12 C13 125.8(7) . . ?
N2 C13 C14 121.0(7) . . ?
N2 C13 C12 114.9(6) . . ?
C14 C13 C12 124.2(7) . . ?
C16 C14 C13 118.2(7) . . ?
C16 C14 H14 120.9 . . ?
C13 C14 H14 120.9 . . ?
C18 C15 C12 119.2(8) . . ?
C18 C15 H15 120.4 . . ?
C12 C15 H15 120.4 . . ?
C20 C16 C14 120.1(8) . . ?
C20 C16 H16 119.9 . . ?
C14 C16 H16 119.9 . . ?
C7 C17 C21 119.5(8) . . ?
C7 C17 H17 120.3 . . ?
C21 C17 H17 120.3 . . ?
C11 C18 C15 120.6(7) . . ?
C11 C18 H18 119.7 . . ?
C15 C18 H18 119.7 . . ?
C3 C19 C2 119.6(8) . . ?
C3 C19 H19 120.2 . . ?
C2 C19 H19 120.2 . . ?
C16 C20 C22 119.4(8) . . ?
C16 C20 H20 120.3 . . ?
C22 C20 H20 120.3 . . ?
C5 C21 C17 117.4(8) . . ?
C5 C21 H21 121.3 . . ?
C17 C21 H21 121.3 . . ?
N2 C22 C20 121.1(8) . . ?
N2 C22 H22 119.5 . . ?
C20 C22 H22 119.5 . . ?
C10 N1 C12 120.2(7) . . ?
C10 N1 Cu1 126.0(5) . . ?
C12 N1 Cu1 113.8(5) . . ?
C22 N2 C13 120.1(7) . . ?
C22 N2 Cu1 126.1(5) . . ?
C13 N2 Cu1 113.3(5) . . ?
C6 N3 C5 118.4(7) . . ?
C6 N3 Cu2 126.0(6) . . ?
C5 N3 Cu2 115.4(5) . . ?
C4 N4 C1 118.6(7) . . ?
C4 N4 Cu2 115.9(5) . . ?
C1 N4 Cu2 125.5(5) . . ?
Al1 O1 Mo2 104.7(2) . . ?
Al1 O1 Mo3 105.0(2) . . ?
Mo2 O1 Mo3 92.80(18) . . ?
Al1 O1 H25 115.4 . . ?
Mo2 O1 H25 106.2 . . ?
Mo3 O1 H25 128.2 . . ?
Al1 O2 Mo3 103.1(2) . . ?
Al1 O2 Mo4 103.6(2) . . ?
Mo3 O2 Mo4 89.76(18) . . ?
Al1 O2 H23 110.9 . . ?
Mo3 O2 H23 122.6 . . ?
Mo4 O2 H23 123.3 . . ?
Al1 O3 Mo5 103.7(2) . . ?
Al1 O3 Mo4 105.8(2) . . ?
Mo5 O3 Mo4 91.06(19) . . ?
Al1 O3 H24 124.9 . . ?
Mo5 O3 H24 106.7 . . ?
Mo4 O3 H24 118.3 . . ?
Al1 O4 Mo5 102.9(2) . . ?
Al1 O4 Mo6 102.8(2) . . ?
Mo5 O4 Mo6 96.68(19) . . ?
Al1 O4 H28 127.4 . . ?
Mo5 O4 H28 111.5 . . ?
Mo6 O4 H28 111.0 . . ?
Al1 O5 Mo6 105.2(2) . . ?
Al1 O5 Mo1 103.7(2) . . ?
Mo6 O5 Mo1 90.58(18) . . ?
Al1 O5 H27 128.8 . . ?
Mo6 O5 H27 110.2 . . ?
Mo1 O5 H27 111.6 . . ?
Al1 O6 Mo1 105.4(2) . . ?
Al1 O6 Mo2 103.0(2) . . ?
Mo1 O6 Mo2 90.54(18) . . ?
Al1 O6 H29 127.7 . . ?
Mo1 O6 H29 112.3 . . ?
Mo2 O6 H29 111.3 . . ?
Mo2 O7 Mo3 116.7(3) . . ?
Mo4 O8 Mo3 120.4(3) . . ?
Mo5 O9 Mo4 117.5(3) . . ?
Mo6 O10 Mo5 116.3(2) . . ?
Mo6 O10 H26 128.6 . . ?
Mo5 O10 H26 113.0 . . ?
Mo6 O11 Mo1 120.0(3) . . ?
Mo2 O12 Mo1 119.4(3) . . ?
C9 O25 Cu2 112.1(5) . . ?
C8 O26 Cu2 110.7(5) . . ?
C9 O27 Cu1 112.1(5) . . ?
C8 O28 Cu1 111.0(5) . . ?

loop_
_geom_bond_atom_site_label_1
_geom_bond_atom_site_label_2
_geom_bond_distance
_geom_bond_site_symmetry_2
_geom_bond_publ_flag
Cu1 N1 1.952(6) . ?
Cu1 O28 1.970(5) . ?
Cu1 N2 1.974(6) . ?
Cu1 O27 1.975(5) . ?
Cu2 N4 1.947(6) . ?
Cu2 N3 1.952(6) . ?
Cu2 O25 1.972(5) . ?
Cu2 O26 1.978(5) . ?
Al1 O1 1.880(6) . ?
Al1 O6 1.885(5) . ?
Al1 O3 1.885(5) . ?
Al1 O5 1.889(6) . ?
Al1 O2 1.909(6) . ?
Al1 O4 1.922(6) . ?
Mo1 O24 1.685(6) . ?
Mo1 O23 1.712(6) . ?
Mo1 O11 1.916(6) . ?
Mo1 O12 1.931(5) . ?
Mo1 O6 2.308(5) . ?
Mo1 O5 2.350(5) . ?
Mo2 O13 1.698(5) . ?
Mo2 O14 1.712(5) . ?
Mo2 O12 1.889(5) . ?
Mo2 O7 1.954(5) . ?
Mo2 O1 2.294(5) . ?
Mo2 O6 2.336(5) . ?
Mo3 O16 1.690(6) . ?
Mo3 O15 1.696(6) . ?
Mo3 O8 1.917(6) . ?
Mo3 O7 1.972(5) . ?
Mo3 O1 2.321(5) . ?
Mo3 O2 2.345(5) . ?
Mo4 O17 1.684(6) . ?
Mo4 O18 1.697(6) . ?
Mo4 O8 1.903(6) . ?
Mo4 O9 1.977(6) . ?
Mo4 O3 2.315(5) . ?
Mo4 O2 2.352(5) . ?
Mo5 O20 1.708(6) . ?
Mo5 O19 1.716(6) . ?
Mo5 O9 1.869(6) . ?
Mo5 O10 2.037(5) . ?
Mo5 O4 2.282(5) . ?
Mo5 O3 2.293(5) . ?
Mo6 O22 1.703(6) . ?
Mo6 O21 1.711(6) . ?
Mo6 O11 1.898(5) . ?
Mo6 O10 2.024(5) . ?
Mo6 O5 2.299(5) . ?
Mo6 O4 2.335(5) . ?
C1 N4 1.360(10) . ?
C1 C2 1.377(11) . ?
C1 H1 0.9300 . ?
C2 C19 1.383(13) . ?
C2 H2 0.9300 . ?
C3 C19 1.369(12) . ?
C3 C4 1.392(10) . ?
C3 H3 0.9300 . ?
C4 N4 1.347(9) . ?
C4 C5 1.493(9) . ?
C5 N3 1.340(10) . ?
C5 C21 1.385(11) . ?
C6 N3 1.326(9) . ?
C6 C7 1.385(11) . ?
C6 H6 0.9300 . ?
C7 C17 1.377(13) . ?
C7 H7 0.9300 . ?
C8 O26 1.252(8) . ?
C8 O28 1.262(9) . ?
C8 C9 1.569(9) . ?
C9 O25 1.226(9) . ?
C9 O27 1.261(9) . ?
C10 N1 1.316(10) . ?
C10 C11 1.366(11) . ?
C10 H10 0.9300 . ?
C11 C18 1.366(11) . ?
C11 H11 0.9300 . ?
C12 N1 1.360(9) . ?
C12 C15 1.373(10) . ?
C12 C13 1.472(10) . ?
C13 N2 1.350(9) . ?
C13 C14 1.381(10) . ?
C14 C16 1.376(11) . ?
C14 H14 0.9300 . ?
C15 C18 1.371(11) . ?
C15 H15 0.9300 . ?
C16 C20 1.366(11) . ?
C16 H16 0.9300 . ?
C17 C21 1.392(12) . ?
C17 H17 0.9300 . ?
C18 H18 0.9300 . ?
C19 H19 0.9300 . ?
C20 C22 1.368(11) . ?
C20 H20 0.9300 . ?
C21 H21 0.9300 . ?
C22 N2 1.330(10) . ?
C22 H22 0.9300 . ?
O1 H25 0.9736 . ?
O2 H23 0.9211 . ?
O3 H24 0.9423 . ?
O4 H28 0.8274 . ?
O5 H27 0.8788 . ?
O6 H29 0.8260 . ?
O10 H26 1.0855 . ?

loop_
_geom_hbond_atom_site_label_D
_geom_hbond_atom_site_label_H
_geom_hbond_atom_site_label_A
_geom_hbond_distance_DH
_geom_hbond_distance_HA
_geom_hbond_distance_DA
_geom_hbond_angle_DHA
_geom_hbond_site_symmetry_A
O6 H29 O19 0.83 2.21 2.872(8) 136.7 3_465
O4 H28 O26 0.83 2.18 2.944(7) 154.0 1_556
O5 H27 O25 0.88 2.36 3.080(7) 138.7 .
O5 H27 O14 0.88 2.27 2.915(7) 129.9 3_565
O10 H26 O14 1.09 2.60 3.210(7) 114.5 3_565
O10 H26 O7 1.09 1.53 2.604(6) 168.0 3_565
O1 H25 O27 0.97 1.95 2.875(7) 157.9 .
O3 H24 O14 0.94 2.03 2.837(7) 142.9 3_565
O2 H23 O28 0.92 2.51 3.249(8) 137.6 1_556
O2 H23 O19 0.92 2.19 2.972(8) 142.7 3_465
